data_7714406
loop_
_publ_author_name
'Kiseleva, Marina A.'
'Andrei, Churakov'
'Taydakov, Ilya V.'
'Metlin, Mikhail T.'
'Kozyukhin, Sergey'
'Bezzubov, Stanislav'

_publ_section_title
;
 Aggregation-induced emission of cyclometalated rhodium(III) and
 iridium(III) phenylpyridine complexes with ancillary 1,3-diketones
;
_journal_name_full 'Dalton Transactions'
_journal_paper_doi 10.1039/D3DT02651E
_journal_year 2023
_chemical_formula_moiety 'C37 H27 N2 O2 Rh, C0.5 H Cl'
_chemical_formula_sum 'C37.5 H28 Cl N2 O2 Rh'
_chemical_formula_weight 676.98
_space_group_crystal_system triclinic
_space_group_IT_number 2
_space_group_name_Hall '-P 1'
_space_group_name_H-M_alt 'P -1'
_atom_sites_solution_hydrogens geom
_atom_sites_solution_primary dual
_audit_creation_date 2021-06-28
_audit_creation_method
;
Olex2 1.3
(compiled Nov 21 2019 18:26:39 for OlexSys, GUI svn.r6003)
;
_audit_update_record
;
2021-06-29 deposited with the CCDC.	2023-11-07 downloaded from the CCDC.
;
_cell_angle_alpha 92.2610(10)
_cell_angle_beta 93.1600(10)
_cell_angle_gamma 104.3880(10)
_cell_formula_units_Z 2
_cell_length_a 10.5699(2)
_cell_length_b 11.7403(2)
_cell_length_c 12.2502(2)
_cell_measurement_reflns_used 9876
_cell_measurement_temperature 100
_cell_measurement_theta_max 30.52
_cell_measurement_theta_min 2.32
_cell_volume 1468.03(4)
_computing_cell_refinement 'APEX3 v.2017.3_0 (Bruker AXS, 2017)'
_computing_data_collection 'APEX3 v.2017.3_0 (Bruker AXS, 2017)'
_computing_data_reduction 'SAINT v8.38A (Bruker AXS, 2016)'
_computing_molecular_graphics 'Olex2 1.3 (Dolomanov et al., 2009)'
_computing_publication_material 'Olex2 1.3 (Dolomanov et al., 2009)'
_computing_structure_refinement 'SHELXL 2014/7 (Sheldrick, 2015)'
_computing_structure_solution 'SHELXT 2014/5 (Sheldrick, 2014)'
_diffrn_ambient_temperature 100
_diffrn_detector 'CCD area detector'
_diffrn_detector_area_resol_mean 7.9
_diffrn_detector_type 'Bruker SMART CCD 1K area detector'
_diffrn_measured_fraction_theta_full 0.991
_diffrn_measured_fraction_theta_max 0.982
_diffrn_measurement_device 'three-circle diffractometer'
_diffrn_measurement_device_type 'Bruker APEX-II CCD'
_diffrn_measurement_method \w-scan
_diffrn_radiation_monochromator graphite
_diffrn_radiation_probe x-ray
_diffrn_radiation_type MoK\a
_diffrn_radiation_wavelength 0.71073
_diffrn_reflns_av_R_equivalents 0.0181
_diffrn_reflns_av_unetI/netI 0.0287
_diffrn_reflns_Laue_measured_fraction_full 0.991
_diffrn_reflns_Laue_measured_fraction_max 0.982
_diffrn_reflns_limit_h_max 15
_diffrn_reflns_limit_h_min -14
_diffrn_reflns_limit_k_max 16
_diffrn_reflns_limit_k_min -16
_diffrn_reflns_limit_l_max 17
_diffrn_reflns_limit_l_min -17
_diffrn_reflns_number 18790
_diffrn_reflns_point_group_measured_fraction_full 0.991
_diffrn_reflns_point_group_measured_fraction_max 0.982
_diffrn_reflns_theta_full 25.242
_diffrn_reflns_theta_max 30.516
_diffrn_reflns_theta_min 2.323
_diffrn_source 'sealed X-ray tube'
_diffrn_source_current 30.0
_diffrn_source_power 1.5
_diffrn_source_target Mo
_diffrn_source_type 'Incoatec I\mS microsource'
_diffrn_source_voltage 50.0
_diffrn_standards_number 0
_exptl_absorpt_coefficient_mu 0.711
_exptl_absorpt_correction_T_max 1.0000
_exptl_absorpt_correction_T_min 0.9061
_exptl_absorpt_correction_type multi-scan
_exptl_absorpt_process_details
'SADABS-2016/2 (Bruker,2016/2) was used for absorption correction. wR2(int) was 0.0412 before and 0.0311 after correction. The Ratio of minimum to maximum transmission is 0.9061. The \l/2 correction factor is Not present.'
_exptl_crystal_colour 'light yellow'
_exptl_crystal_colour_modifier light
_exptl_crystal_colour_primary yellow
_exptl_crystal_density_diffrn 1.532
_exptl_crystal_description plate
_exptl_crystal_F_000 690
_exptl_crystal_preparation Luminescent
_exptl_crystal_recrystallization_method 'Re-crystallisation from solvent: CH2Cl2, hexane'
_exptl_crystal_size_max 0.32
_exptl_crystal_size_mid 0.18
_exptl_crystal_size_min 0.04
_refine_diff_density_max 1.576
_refine_diff_density_min -1.711
_refine_diff_density_rms 0.083
_refine_ls_extinction_method none
_refine_ls_goodness_of_fit_ref 1.040
_refine_ls_hydrogen_treatment constr
_refine_ls_matrix_type full
_refine_ls_number_parameters 397
_refine_ls_number_reflns 8818
_refine_ls_number_restraints 1
_refine_ls_restrained_S_all 1.046
_refine_ls_R_factor_all 0.0342
_refine_ls_R_factor_gt 0.0307
_refine_ls_shift/su_max 0.003
_refine_ls_shift/su_mean 0.000
_refine_ls_structure_factor_coef Fsqd
_refine_ls_weighting_details 'w=1/[\s^2^(Fo^2^)+(0.0288P)^2^+1.7410P] where P=(Fo^2^+2Fc^2^)/3'
_refine_ls_weighting_scheme calc
_refine_ls_wR_factor_gt 0.0718
_refine_ls_wR_factor_ref 0.0736
_reflns_Friedel_coverage 0.000
_reflns_number_gt 8143
_reflns_number_total 8818
_reflns_threshold_expression 'I > 2\s(I)'
_cod_data_source_file d3dt02651e2.cif
_cod_data_source_block mk2b
_cod_original_formula_sum 'C37.50 H28 Cl N2 O2 Rh'
_cod_database_code 7714406
_shelx_shelxl_version_number 2014/7
_shelx_space_group_comment
;
The symmetry employed for this shelxl refinement is uniquely defined
by the following loop, which should always be used as a source of
symmetry information in preference to the above space-group names.
They are only intended as comments.
;
_shelx_estimated_absorpt_t_max 0.972
_shelx_estimated_absorpt_t_min 0.804
_computing.bruker_data_scaling 'SADABS V2012/1 (Bruker AXS Inc.)'

_olex2_refinement_description
;
1. Fixed Uiso
 At 1.2 times of:
  All C(H) groups, All C(H,H) groups
2. Restrained distances
 Cl1_$1-C38_$1 \\sim Cl1-C38_$1
 with sigma of 0.003
3. Others
 Fixed Sof: C38(0.5) H38A(0.5) H38B(0.5)
4.a Secondary CH2 refined with riding coordinates:
 C38(H38A,H38B)
4.b Aromatic/amide H refined with riding coordinates:
 C23(H23), C2(H2), C37(H37), C13(H13), C30(H30), C24(H24), C14(H14), C33(H33),
 C27(H27), C36(H36), C11(H11), C3(H3), C10(H10), C22(H22), C19(H19), C8(H8),
 C34(H34), C15(H15), C4(H4), C35(H35), C16(H16), C25(H25), C5(H5), C9(H9),
 C20(H20), C26(H26), C21(H21)
;
_olex2_submission_special_instructions 'No special instructions were received'

loop_
_space_group_symop_operation_xyz
'x, y, z'
'-x, -y, -z'

loop_
_atom_site_label
_atom_site_type_symbol
_atom_site_fract_x
_atom_site_fract_y
_atom_site_fract_z
_atom_site_U_iso_or_equiv
_atom_site_adp_type
_atom_site_occupancy
_atom_site_site_symmetry_order
_atom_site_calc_flag
_atom_site_refinement_flags_posn
_atom_site_refinement_flags_adp
_atom_site_refinement_flags_occupancy
_atom_site_disorder_assembly
_atom_site_disorder_group
Rh1 Rh 0.26184(2) 0.50002(2) 0.26727(2) 0.01116(4) Uani 1 1 d . . . . .
Cl1 Cl 0.40715(9) 0.03108(7) -0.08015(6) 0.0591(2) Uani 1 1 d D . . . .
O1 O 0.44049(12) 0.63783(11) 0.30444(10) 0.0153(2) Uani 1 1 d . . . . .
O2 O 0.15999(12) 0.63582(11) 0.24717(10) 0.0154(2) Uani 1 1 d . . . . .
N1 N 0.29767(14) 0.48862(12) 0.10630(12) 0.0143(3) Uani 1 1 d . . . . .
N2 N 0.21971(14) 0.48795(12) 0.42685(12) 0.0142(3) Uani 1 1 d . . . . .
C1 C 0.34902(16) 0.36945(14) 0.27208(14) 0.0139(3) Uani 1 1 d . . . . .
C12 C 0.09380(16) 0.37916(14) 0.24761(14) 0.0146(3) Uani 1 1 d . . . . .
C32 C 0.57576(16) 0.82786(15) 0.34980(14) 0.0145(3) Uani 1 1 d . . . . .
C31 C 0.44690(16) 0.74726(15) 0.30780(14) 0.0144(3) Uani 1 1 d . . . . .
C17 C 0.03478(17) 0.34736(15) 0.34630(15) 0.0157(3) Uani 1 1 d . . . . .
C18 C 0.10669(17) 0.40859(15) 0.44605(14) 0.0150(3) Uani 1 1 d . . . . .
C23 C 0.15130(19) 0.94251(16) 0.24873(17) 0.0221(4) Uani 1 1 d . . . . .
H23 H 0.2254 0.9772 0.2972 0.026 Uiso 1 1 calc R U . . .
C29 C 0.21303(17) 0.74569(15) 0.24971(13) 0.0142(3) Uani 1 1 d . . . . .
C2 C 0.37668(18) 0.30850(15) 0.36257(15) 0.0173(3) Uani 1 1 d . . . . .
H2 H 0.3526 0.3295 0.4327 0.021 Uiso 1 1 calc R U . . .
C28 C 0.12467(17) 0.82233(15) 0.21629(14) 0.0159(3) Uani 1 1 d . . . . .
C37 C 0.58354(17) 0.94072(15) 0.39619(15) 0.0171(3) Uani 1 1 d . . . . .
H37 H 0.5068 0.9689 0.3976 0.020 Uiso 1 1 calc R U . . .
C7 C 0.35369(17) 0.40037(15) 0.07689(14) 0.0152(3) Uani 1 1 d . . . . .
C13 C 0.02629(18) 0.32743(15) 0.14954(15) 0.0179(3) Uani 1 1 d . . . . .
H13 H 0.0637 0.3476 0.0820 0.021 Uiso 1 1 calc R U . . .
C6 C 0.38559(17) 0.33414(15) 0.16901(14) 0.0157(3) Uani 1 1 d . . . . .
C30 C 0.34554(17) 0.80043(15) 0.27711(16) 0.0187(3) Uani 1 1 d . . . . .
H30 H 0.3699 0.8838 0.2747 0.022 Uiso 1 1 calc R U . . .
C24 C 0.0701(2) 1.01082(17) 0.21054(19) 0.0266(4) Uani 1 1 d . . . . .
H24 H 0.0888 1.0920 0.2329 0.032 Uiso 1 1 calc R U . . .
C14 C -0.09522(18) 0.24664(16) 0.14970(17) 0.0219(4) Uani 1 1 d . . . . .
H14 H -0.1403 0.2132 0.0822 0.026 Uiso 1 1 calc R U . . .
C33 C 0.69000(18) 0.78899(16) 0.34859(16) 0.0203(3) Uani 1 1 d . . . . .
H33 H 0.6862 0.7119 0.3195 0.024 Uiso 1 1 calc R U . . .
C27 C 0.01314(18) 0.77277(16) 0.14760(16) 0.0197(3) Uani 1 1 d . . . . .
H27 H -0.0082 0.6909 0.1274 0.024 Uiso 1 1 calc R U . . .
C36 C 0.70196(18) 1.01147(16) 0.43992(16) 0.0203(3) Uani 1 1 d . . . . .
H36 H 0.7054 1.0869 0.4729 0.024 Uiso 1 1 calc R U . . .
C11 C 0.26440(18) 0.55641(16) 0.02907(14) 0.0176(3) Uani 1 1 d . . . . .
H11 H 0.2242 0.6170 0.0504 0.021 Uiso 1 1 calc R U . . .
C3 C 0.43904(19) 0.21751(16) 0.35153(16) 0.0198(3) Uani 1 1 d . . . . .
H3 H 0.4572 0.1776 0.4142 0.024 Uiso 1 1 calc R U . . .
C10 C 0.2865(2) 0.54115(17) -0.07969(15) 0.0210(4) Uani 1 1 d . . . . .
H10 H 0.2622 0.5904 -0.1324 0.025 Uiso 1 1 calc R U . . .
C22 C 0.29718(18) 0.54915(15) 0.51121(14) 0.0174(3) Uani 1 1 d . . . . .
H22 H 0.3770 0.6029 0.4966 0.021 Uiso 1 1 calc R U . . .
C19 C 0.06865(18) 0.39336(16) 0.55309(15) 0.0195(3) Uani 1 1 d . . . . .
H19 H -0.0111 0.3387 0.5664 0.023 Uiso 1 1 calc R U . . .
C8 C 0.37743(19) 0.38057(16) -0.03255(15) 0.0188(3) Uani 1 1 d . . . . .
H8 H 0.4155 0.3182 -0.0529 0.023 Uiso 1 1 calc R U . . .
C34 C 0.80920(19) 0.86147(18) 0.38940(19) 0.0253(4) Uani 1 1 d . . . . .
H34 H 0.8868 0.8349 0.3856 0.030 Uiso 1 1 calc R U . . .
C15 C -0.15116(18) 0.21458(17) 0.24762(18) 0.0237(4) Uani 1 1 d . . . . .
H15 H -0.2331 0.1582 0.2472 0.028 Uiso 1 1 calc R U . . .
C4 C 0.4749(2) 0.18458(17) 0.24974(17) 0.0222(4) Uani 1 1 d . . . . .
H4 H 0.5172 0.1224 0.2427 0.027 Uiso 1 1 calc R U . . .
C35 C 0.81540(19) 0.97296(17) 0.43589(18) 0.0240(4) Uani 1 1 d . . . . .
H35 H 0.8968 1.0223 0.4646 0.029 Uiso 1 1 calc R U . . .
C16 C -0.08650(18) 0.26539(16) 0.34581(17) 0.0213(4) Uani 1 1 d . . . . .
H16 H -0.1247 0.2445 0.4129 0.026 Uiso 1 1 calc R U . . .
C25 C -0.0382(2) 0.96095(18) 0.13979(19) 0.0274(4) Uani 1 1 d . . . . .
H25 H -0.0927 1.0082 0.1127 0.033 Uiso 1 1 calc R U . . .
C5 C 0.4484(2) 0.24327(16) 0.15854(16) 0.0212(4) Uani 1 1 d . . . . .
H5 H 0.4730 0.2215 0.0888 0.025 Uiso 1 1 calc R U . . .
C9 C 0.34526(19) 0.45214(17) -0.11097(15) 0.0209(4) Uani 1 1 d . . . . .
H9 H 0.3630 0.4407 -0.1852 0.025 Uiso 1 1 calc R U . . .
C20 C 0.1468(2) 0.45760(17) 0.63935(15) 0.0210(4) Uani 1 1 d . . . . .
H20 H 0.1209 0.4483 0.7122 0.025 Uiso 1 1 calc R U . . .
C26 C -0.0669(2) 0.84173(18) 0.10854(18) 0.0258(4) Uani 1 1 d . . . . .
H26 H -0.1414 0.8074 0.0604 0.031 Uiso 1 1 calc R U . . .
C21 C 0.2642(2) 0.53631(17) 0.61860(15) 0.0210(4) Uani 1 1 d . . . . .
H21 H 0.3205 0.5802 0.6770 0.025 Uiso 1 1 calc R U . . .
C38 C 0.4207(4) -0.0443(4) 0.0424(3) 0.0437(13) Uani 0.5 1 d . . P . .
H38A H 0.3738 -0.1284 0.0303 0.052 Uiso 0.5 1 calc R U P . .
H38B H 0.3806 -0.0095 0.1023 0.052 Uiso 0.5 1 calc R U P . .

loop_
_atom_site_aniso_label
_atom_site_aniso_U_11
_atom_site_aniso_U_22
_atom_site_aniso_U_33
_atom_site_aniso_U_23
_atom_site_aniso_U_13
_atom_site_aniso_U_12
Rh1 0.01296(6) 0.00959(6) 0.01060(6) 0.00063(4) 0.00061(4) 0.00222(4)
Cl1 0.0735(5) 0.0522(4) 0.0405(4) -0.0221(3) 0.0086(3) -0.0024(4)
O1 0.0156(5) 0.0126(5) 0.0171(6) 0.0000(4) 0.0007(4) 0.0027(4)
O2 0.0153(5) 0.0121(5) 0.0189(6) 0.0010(4) 0.0010(5) 0.0036(4)
N1 0.0171(6) 0.0121(6) 0.0126(6) 0.0006(5) 0.0009(5) 0.0018(5)
N2 0.0171(6) 0.0130(6) 0.0134(6) 0.0013(5) 0.0021(5) 0.0052(5)
C1 0.0147(7) 0.0124(7) 0.0143(7) 0.0011(6) 0.0008(6) 0.0027(6)
C12 0.0149(7) 0.0112(7) 0.0181(8) 0.0017(6) 0.0003(6) 0.0042(6)
C32 0.0152(7) 0.0133(7) 0.0144(7) 0.0020(6) 0.0003(6) 0.0021(6)
C31 0.0151(7) 0.0143(7) 0.0129(7) 0.0007(6) 0.0013(6) 0.0020(6)
C17 0.0157(7) 0.0126(7) 0.0198(8) 0.0024(6) 0.0018(6) 0.0048(6)
C18 0.0161(7) 0.0139(7) 0.0166(8) 0.0022(6) 0.0029(6) 0.0062(6)
C23 0.0203(8) 0.0158(8) 0.0295(10) -0.0022(7) -0.0040(7) 0.0054(7)
C29 0.0168(7) 0.0134(7) 0.0124(7) 0.0008(6) 0.0006(6) 0.0040(6)
C2 0.0205(8) 0.0161(7) 0.0158(8) 0.0026(6) 0.0021(6) 0.0054(6)
C28 0.0159(7) 0.0145(7) 0.0173(8) 0.0013(6) 0.0006(6) 0.0039(6)
C37 0.0157(7) 0.0143(7) 0.0210(8) 0.0018(6) 0.0023(6) 0.0030(6)
C7 0.0177(7) 0.0123(7) 0.0150(7) 0.0000(6) 0.0009(6) 0.0026(6)
C13 0.0193(8) 0.0145(7) 0.0188(8) 0.0012(6) -0.0028(6) 0.0029(6)
C6 0.0180(7) 0.0128(7) 0.0158(7) 0.0010(6) 0.0016(6) 0.0030(6)
C30 0.0173(8) 0.0122(7) 0.0255(9) 0.0025(6) -0.0024(7) 0.0026(6)
C24 0.0259(9) 0.0148(8) 0.0400(12) -0.0004(8) -0.0018(9) 0.0078(7)
C14 0.0186(8) 0.0162(8) 0.0289(10) -0.0004(7) -0.0075(7) 0.0030(7)
C33 0.0184(8) 0.0159(8) 0.0265(9) -0.0013(7) -0.0010(7) 0.0048(6)
C27 0.0204(8) 0.0165(8) 0.0218(8) -0.0006(7) -0.0024(7) 0.0051(7)
C36 0.0210(8) 0.0136(7) 0.0240(9) -0.0005(7) 0.0002(7) 0.0005(6)
C11 0.0231(8) 0.0155(7) 0.0150(8) 0.0031(6) 0.0007(6) 0.0059(6)
C3 0.0228(8) 0.0169(8) 0.0206(8) 0.0052(7) 0.0003(7) 0.0060(7)
C10 0.0280(9) 0.0208(8) 0.0136(8) 0.0032(6) -0.0009(7) 0.0053(7)
C22 0.0219(8) 0.0157(7) 0.0142(7) -0.0005(6) 0.0007(6) 0.0044(6)
C19 0.0213(8) 0.0191(8) 0.0209(8) 0.0059(7) 0.0077(7) 0.0085(7)
C8 0.0238(8) 0.0164(8) 0.0152(8) -0.0026(6) 0.0017(6) 0.0038(7)
C34 0.0160(8) 0.0214(9) 0.0386(11) -0.0005(8) -0.0028(8) 0.0065(7)
C15 0.0160(8) 0.0171(8) 0.0361(11) 0.0025(8) -0.0005(7) 0.0006(7)
C4 0.0264(9) 0.0166(8) 0.0267(9) 0.0038(7) 0.0051(7) 0.0102(7)
C35 0.0176(8) 0.0184(8) 0.0328(10) 0.0008(8) -0.0052(7) -0.0001(7)
C16 0.0182(8) 0.0178(8) 0.0283(9) 0.0051(7) 0.0051(7) 0.0036(7)
C25 0.0273(10) 0.0221(9) 0.0358(11) 0.0036(8) -0.0034(8) 0.0125(8)
C5 0.0291(9) 0.0177(8) 0.0196(8) 0.0015(7) 0.0072(7) 0.0098(7)
C9 0.0279(9) 0.0210(8) 0.0124(7) -0.0006(6) 0.0017(7) 0.0036(7)
C20 0.0290(9) 0.0236(9) 0.0146(8) 0.0053(7) 0.0066(7) 0.0125(8)
C26 0.0234(9) 0.0238(9) 0.0300(10) -0.0003(8) -0.0084(8) 0.0082(8)
C21 0.0301(9) 0.0197(8) 0.0142(8) -0.0006(6) 0.0007(7) 0.0086(7)
C38 0.038(3) 0.034(2) 0.053(3) -0.011(2) 0.012(2) -0.003(2)

loop_
_atom_type_symbol
_atom_type_description
_atom_type_scat_dispersion_real
_atom_type_scat_dispersion_imag
_atom_type_scat_source
C C 0.0033 0.0016 'International Tables Vol C Tables 4.2.6.8 and 6.1.1.4'
H H 0.0000 0.0000 'International Tables Vol C Tables 4.2.6.8 and 6.1.1.4'
Cl Cl 0.1484 0.1585 'International Tables Vol C Tables 4.2.6.8 and 6.1.1.4'
N N 0.0061 0.0033 'International Tables Vol C Tables 4.2.6.8 and 6.1.1.4'
O O 0.0106 0.0060 'International Tables Vol C Tables 4.2.6.8 and 6.1.1.4'
Rh Rh -1.1178 0.9187 'International Tables Vol C Tables 4.2.6.8 and 6.1.1.4'

loop_
_geom_angle_atom_site_label_1
_geom_angle_atom_site_label_2
_geom_angle_atom_site_label_3
_geom_angle
_geom_angle_site_symmetry_1
_geom_angle_site_symmetry_3
_geom_angle_publ_flag
O2 Rh1 O1 88.05(5) . . ?
N1 Rh1 O1 92.14(5) . . ?
N1 Rh1 O2 94.07(5) . . ?
N2 Rh1 O1 93.24(5) . . ?
N2 Rh1 O2 91.36(5) . . ?
N2 Rh1 N1 172.48(6) . . ?
C1 Rh1 O1 94.95(6) . . ?
C1 Rh1 O2 174.74(6) . . ?
C1 Rh1 N1 81.52(6) . . ?
C1 Rh1 N2 92.78(6) . . ?
C12 Rh1 O1 174.33(6) . . ?
C12 Rh1 O2 90.05(6) . . ?
C12 Rh1 N1 93.32(7) . . ?
C12 Rh1 N2 81.47(7) . . ?
C12 Rh1 C1 87.37(7) . . ?
C38 Cl1 C38 70.9(3) . 2_655 ?
C31 O1 Rh1 124.57(11) . . ?
C29 O2 Rh1 125.58(11) . . ?
C7 N1 Rh1 115.23(11) . . ?
C11 N1 Rh1 125.16(12) . . ?
C11 N1 C7 119.51(15) . . ?
C18 N2 Rh1 115.46(12) . . ?
C22 N2 Rh1 124.54(12) . . ?
C22 N2 C18 119.96(15) . . ?
C2 C1 Rh1 128.42(13) . . ?
C2 C1 C6 117.39(15) . . ?
C6 C1 Rh1 114.18(12) . . ?
C17 C12 Rh1 114.04(13) . . ?
C13 C12 Rh1 127.99(13) . . ?
C13 C12 C17 117.90(16) . . ?
C37 C32 C31 121.37(15) . . ?
C33 C32 C31 120.16(15) . . ?
C33 C32 C37 118.38(16) . . ?
O1 C31 C32 116.34(15) . . ?
O1 C31 C30 126.66(16) . . ?
C30 C31 C32 116.99(15) . . ?
C12 C17 C18 115.56(15) . . ?
C16 C17 C12 120.93(17) . . ?
C16 C17 C18 123.48(16) . . ?
N2 C18 C17 113.46(15) . . ?
N2 C18 C19 120.04(16) . . ?
C19 C18 C17 126.49(16) . . ?
C28 C23 H23 119.8 . . ?
C24 C23 H23 119.8 . . ?
C24 C23 C28 120.45(18) . . ?
O2 C29 C28 115.87(15) . . ?
O2 C29 C30 126.28(16) . . ?
C30 C29 C28 117.82(15) . . ?
C1 C2 H2 119.5 . . ?
C3 C2 C1 121.09(16) . . ?
C3 C2 H2 119.5 . . ?
C23 C28 C29 122.84(16) . . ?
C27 C28 C23 118.60(16) . . ?
C27 C28 C29 118.54(15) . . ?
C32 C37 H37 119.7 . . ?
C36 C37 C32 120.67(17) . . ?
C36 C37 H37 119.7 . . ?
N1 C7 C6 113.78(15) . . ?
N1 C7 C8 120.36(16) . . ?
C8 C7 C6 125.85(16) . . ?
C12 C13 H13 119.6 . . ?
C14 C13 C12 120.81(18) . . ?
C14 C13 H13 119.6 . . ?
C1 C6 C7 115.17(15) . . ?
C5 C6 C1 121.24(16) . . ?
C5 C6 C7 123.58(16) . . ?
C31 C30 H30 115.9 . . ?
C29 C30 C31 128.13(16) . . ?
C29 C30 H30 115.9 . . ?
C23 C24 H24 119.9 . . ?
C25 C24 C23 120.20(18) . . ?
C25 C24 H24 119.9 . . ?
C13 C14 H14 119.7 . . ?
C15 C14 C13 120.68(18) . . ?
C15 C14 H14 119.7 . . ?
C32 C33 H33 119.6 . . ?
C34 C33 C32 120.81(17) . . ?
C34 C33 H33 119.6 . . ?
C28 C27 H27 119.6 . . ?
C26 C27 C28 120.71(17) . . ?
C26 C27 H27 119.6 . . ?
C37 C36 H36 119.8 . . ?
C37 C36 C35 120.41(17) . . ?
C35 C36 H36 119.8 . . ?
N1 C11 H11 118.8 . . ?
N1 C11 C10 122.43(17) . . ?
C10 C11 H11 118.8 . . ?
C2 C3 H3 119.7 . . ?
C4 C3 C2 120.68(17) . . ?
C4 C3 H3 119.7 . . ?
C11 C10 H10 120.6 . . ?
C11 C10 C9 118.78(17) . . ?
C9 C10 H10 120.6 . . ?
N2 C22 H22 119.0 . . ?
N2 C22 C21 122.05(17) . . ?
C21 C22 H22 119.0 . . ?
C18 C19 H19 120.0 . . ?
C20 C19 C18 119.99(17) . . ?
C20 C19 H19 120.0 . . ?
C7 C8 H8 120.1 . . ?
C9 C8 C7 119.71(17) . . ?
C9 C8 H8 120.1 . . ?
C33 C34 H34 119.9 . . ?
C33 C34 C35 120.20(18) . . ?
C35 C34 H34 119.9 . . ?
C14 C15 H15 120.2 . . ?
C16 C15 C14 119.52(17) . . ?
C16 C15 H15 120.2 . . ?
C3 C4 H4 120.3 . . ?
C5 C4 C3 119.48(17) . . ?
C5 C4 H4 120.3 . . ?
C36 C35 C34 119.49(17) . . ?
C36 C35 H35 120.3 . . ?
C34 C35 H35 120.3 . . ?
C17 C16 H16 119.9 . . ?
C15 C16 C17 120.15(18) . . ?
C15 C16 H16 119.9 . . ?
C24 C25 H25 120.0 . . ?
C24 C25 C26 119.92(18) . . ?
C26 C25 H25 120.0 . . ?
C6 C5 H5 119.9 . . ?
C4 C5 C6 120.12(17) . . ?
C4 C5 H5 119.9 . . ?
C10 C9 H9 120.4 . . ?
C8 C9 C10 119.19(17) . . ?
C8 C9 H9 120.4 . . ?
C19 C20 H20 120.4 . . ?
C19 C20 C21 119.29(17) . . ?
C21 C20 H20 120.4 . . ?
C27 C26 C25 120.07(18) . . ?
C27 C26 H26 120.0 . . ?
C25 C26 H26 120.0 . . ?
C22 C21 C20 118.63(18) . . ?
C22 C21 H21 120.7 . . ?
C20 C21 H21 120.7 . . ?
Cl1 C38 Cl1 109.1(3) . 2_655 ?
Cl1 C38 H38A 109.9 2_655 . ?
Cl1 C38 H38A 109.9 . . ?
Cl1 C38 H38B 109.9 . . ?
Cl1 C38 H38B 109.9 2_655 . ?
H38A C38 H38B 108.3 . . ?

loop_
_geom_bond_atom_site_label_1
_geom_bond_atom_site_label_2
_geom_bond_distance
_geom_bond_site_symmetry_2
_geom_bond_publ_flag
Rh1 O1 2.1725(12) . ?
Rh1 O2 2.1485(12) . ?
Rh1 N1 2.0339(14) . ?
Rh1 N2 2.0313(14) . ?
Rh1 C1 1.9763(17) . ?
Rh1 C12 1.9747(17) . ?
Cl1 C38 1.819(3) 2_655 ?
Cl1 C38 1.789(3) . ?
O1 C31 1.268(2) . ?
O2 C29 1.271(2) . ?
N1 C7 1.361(2) . ?
N1 C11 1.347(2) . ?
N2 C18 1.359(2) . ?
N2 C22 1.346(2) . ?
C1 C2 1.399(2) . ?
C1 C6 1.417(2) . ?
C12 C17 1.412(2) . ?
C12 C13 1.398(2) . ?
C32 C31 1.503(2) . ?
C32 C37 1.402(2) . ?
C32 C33 1.394(2) . ?
C31 C30 1.409(2) . ?
C17 C18 1.464(2) . ?
C17 C16 1.398(2) . ?
C18 C19 1.398(2) . ?
C23 H23 0.9500 . ?
C23 C28 1.405(2) . ?
C23 C24 1.388(3) . ?
C29 C28 1.501(2) . ?
C29 C30 1.404(2) . ?
C2 H2 0.9500 . ?
C2 C3 1.394(2) . ?
C28 C27 1.396(2) . ?
C37 H37 0.9500 . ?
C37 C36 1.385(2) . ?
C7 C6 1.466(2) . ?
C7 C8 1.398(2) . ?
C13 H13 0.9500 . ?
C13 C14 1.394(3) . ?
C6 C5 1.395(2) . ?
C30 H30 0.9500 . ?
C24 H24 0.9500 . ?
C24 C25 1.386(3) . ?
C14 H14 0.9500 . ?
C14 C15 1.391(3) . ?
C33 H33 0.9500 . ?
C33 C34 1.388(3) . ?
C27 H27 0.9500 . ?
C27 C26 1.388(3) . ?
C36 H36 0.9500 . ?
C36 C35 1.385(3) . ?
C11 H11 0.9500 . ?
C11 C10 1.378(2) . ?
C3 H3 0.9500 . ?
C3 C4 1.391(3) . ?
C10 H10 0.9500 . ?
C10 C9 1.393(3) . ?
C22 H22 0.9500 . ?
C22 C21 1.384(2) . ?
C19 H19 0.9500 . ?
C19 C20 1.378(3) . ?
C8 H8 0.9500 . ?
C8 C9 1.384(3) . ?
C34 H34 0.9500 . ?
C34 C35 1.392(3) . ?
C15 H15 0.9500 . ?
C15 C16 1.386(3) . ?
C4 H4 0.9500 . ?
C4 C5 1.387(3) . ?
C35 H35 0.9500 . ?
C16 H16 0.9500 . ?
C25 H25 0.9500 . ?
C25 C26 1.390(3) . ?
C5 H5 0.9500 . ?
C9 H9 0.9500 . ?
C20 H20 0.9500 . ?
C20 C21 1.394(3) . ?
C26 H26 0.9500 . ?
C21 H21 0.9500 . ?
C38 Cl1 1.819(3) 2_655 ?
C38 H38A 0.9900 . ?
C38 H38B 0.9900 . ?

loop_
_geom_torsion_atom_site_label_1
_geom_torsion_atom_site_label_2
_geom_torsion_atom_site_label_3
_geom_torsion_atom_site_label_4
_geom_torsion
_geom_torsion_site_symmetry_1
_geom_torsion_site_symmetry_2
_geom_torsion_site_symmetry_3
_geom_torsion_site_symmetry_4
_geom_torsion_publ_flag
Rh1 O1 C31 C32 171.98(10) . . . . ?
Rh1 O1 C31 C30 -7.5(2) . . . . ?
Rh1 O2 C29 C28 170.79(11) . . . . ?
Rh1 O2 C29 C30 -7.0(2) . . . . ?
Rh1 N1 C7 C6 -3.69(19) . . . . ?
Rh1 N1 C7 C8 177.09(13) . . . . ?
Rh1 N1 C11 C10 -177.23(14) . . . . ?
Rh1 N2 C18 C17 -0.92(18) . . . . ?
Rh1 N2 C18 C19 179.96(12) . . . . ?
Rh1 N2 C22 C21 -179.19(13) . . . . ?
Rh1 C1 C2 C3 179.80(14) . . . . ?
Rh1 C1 C6 C7 0.4(2) . . . . ?
Rh1 C1 C6 C5 179.86(14) . . . . ?
Rh1 C12 C17 C18 0.14(19) . . . . ?
Rh1 C12 C17 C16 178.11(13) . . . . ?
Rh1 C12 C13 C14 -177.02(13) . . . . ?
O1 C31 C30 C29 8.7(3) . . . . ?
O2 C29 C28 C23 157.42(17) . . . . ?
O2 C29 C28 C27 -24.4(2) . . . . ?
O2 C29 C30 C31 -0.4(3) . . . . ?
N1 C7 C6 C1 2.2(2) . . . . ?
N1 C7 C6 C5 -177.26(17) . . . . ?
N1 C7 C8 C9 0.8(3) . . . . ?
N1 C11 C10 C9 0.1(3) . . . . ?
N2 C18 C19 C20 -1.0(3) . . . . ?
N2 C22 C21 C20 -0.2(3) . . . . ?
C1 C2 C3 C4 -0.3(3) . . . . ?
C1 C6 C5 C4 0.7(3) . . . . ?
C12 C17 C18 N2 0.5(2) . . . . ?
C12 C17 C18 C19 179.57(16) . . . . ?
C12 C17 C16 C15 -0.5(3) . . . . ?
C12 C13 C14 C15 -0.9(3) . . . . ?
C32 C31 C30 C29 -170.73(17) . . . . ?
C32 C37 C36 C35 1.7(3) . . . . ?
C32 C33 C34 C35 2.3(3) . . . . ?
C31 C32 C37 C36 176.46(16) . . . . ?
C31 C32 C33 C34 -178.51(18) . . . . ?
C17 C12 C13 C14 -0.3(3) . . . . ?
C17 C18 C19 C20 -179.97(17) . . . . ?
C18 N2 C22 C21 -1.6(3) . . . . ?
C18 C17 C16 C15 177.36(17) . . . . ?
C18 C19 C20 C21 -0.8(3) . . . . ?
C23 C28 C27 C26 2.6(3) . . . . ?
C23 C24 C25 C26 1.2(3) . . . . ?
C29 C28 C27 C26 -175.69(18) . . . . ?
C2 C1 C6 C7 179.66(15) . . . . ?
C2 C1 C6 C5 -0.9(3) . . . . ?
C2 C3 C4 C5 0.1(3) . . . . ?
C28 C23 C24 C25 -0.1(3) . . . . ?
C28 C29 C30 C31 -178.17(17) . . . . ?
C28 C27 C26 C25 -1.5(3) . . . . ?
C37 C32 C31 O1 -155.49(16) . . . . ?
C37 C32 C31 C30 24.0(2) . . . . ?
C37 C32 C33 C34 -1.8(3) . . . . ?
C37 C36 C35 C34 -1.3(3) . . . . ?
C7 N1 C11 C10 -0.9(3) . . . . ?
C7 C6 C5 C4 -179.85(18) . . . . ?
C7 C8 C9 C10 -1.6(3) . . . . ?
C13 C12 C17 C18 -177.06(15) . . . . ?
C13 C12 C17 C16 0.9(2) . . . . ?
C13 C14 C15 C16 1.3(3) . . . . ?
C6 C1 C2 C3 0.7(3) . . . . ?
C6 C7 C8 C9 -178.29(17) . . . . ?
C30 C29 C28 C23 -24.6(3) . . . . ?
C30 C29 C28 C27 153.65(18) . . . . ?
C24 C23 C28 C29 176.40(18) . . . . ?
C24 C23 C28 C27 -1.8(3) . . . . ?
C24 C25 C26 C27 -0.4(3) . . . . ?
C14 C15 C16 C17 -0.7(3) . . . . ?
C33 C32 C31 O1 21.1(2) . . . . ?
C33 C32 C31 C30 -159.43(17) . . . . ?
C33 C32 C37 C36 -0.2(3) . . . . ?
C33 C34 C35 C36 -0.7(3) . . . . ?
C11 N1 C7 C6 179.65(15) . . . . ?
C11 N1 C7 C8 0.4(3) . . . . ?
C11 C10 C9 C8 1.1(3) . . . . ?
C3 C4 C5 C6 -0.3(3) . . . . ?
C22 N2 C18 C17 -178.72(15) . . . . ?
C22 N2 C18 C19 2.2(2) . . . . ?
C19 C20 C21 C22 1.4(3) . . . . ?
C8 C7 C6 C1 -178.64(17) . . . . ?
C8 C7 C6 C5 1.9(3) . . . . ?
C16 C17 C18 N2 -177.40(16) . . . . ?
C16 C17 C18 C19 1.7(3) . . . . ?
C38 Cl1 C38 Cl1 0.000(0) 2_655 . . 2_655 ?
